data_7104944
loop_
_publ_author_name
'Shimada, Shigeru'
'Maruyama, Junpei'
'Choe, Yoong-Kee'
'Yamashita, Takashi'

_publ_section_title
;
 A unique Bi-Bi bond forming reaction using organobismuth oxides and
 phosphorus compounds bearing a P(=O)H group.
;
_journal_issue 41
_journal_name_full 'Chemical communications (Cambridge, England)'
_journal_page_first 6168
_journal_page_last 6170
_journal_paper_doi 10.1039/b914316e
_journal_year 2009
_chemical_formula_moiety 'C36 H42 Bi2 N2, 2(C7 H8) '
_chemical_formula_sum 'C50 H58 Bi2 N2'
_chemical_formula_weight 1104.98
_space_group_IT_number 14
_symmetry_cell_setting monoclinic
_symmetry_Int_Tables_number 14
_symmetry_space_group_name_Hall '-P 2ybc'
_symmetry_space_group_name_H-M 'P 1 21/c 1'
_atom_sites_solution_hydrogens geom
_atom_sites_solution_primary heavy
_atom_sites_solution_secondary difmap
_audit_creation_date 2008-01-13
_audit_creation_method 'by CrystalStructure 3.8'
_cell_angle_alpha 90.0000
_cell_angle_beta 98.708(1)
_cell_angle_gamma 90.0000
_cell_formula_units_Z 2
_cell_length_a 9.5702(4)
_cell_length_b 14.2358(6)
_cell_length_c 15.7621(7)
_cell_measurement_reflns_used 6950
_cell_measurement_temperature 153(2)
_cell_measurement_theta_max 28.2
_cell_measurement_theta_min 2.6
_cell_volume 2122.67(16)
_computing_cell_refinement 'Bruker SMART'
_computing_data_collection 'Bruker SMART'
_computing_data_reduction CrystalStructure
_computing_publication_material 'CrystalStructure 3.8'
_computing_structure_refinement CRYSTALS
_computing_structure_solution 'DIRDIF99 (PATTY)'
_diffrn_ambient_temperature 153(2)
_diffrn_detector_area_resol_mean '8.366 [pixels/mm]'
_diffrn_measured_fraction_theta_full 0.967
_diffrn_measured_fraction_theta_max 0.922
_diffrn_measurement_device_type 'CCD area detector'
_diffrn_measurement_method 'phi and omega scans'
_diffrn_radiation_monochromator graphite
_diffrn_radiation_source 'rotating anode'
_diffrn_radiation_type 'Mo K\a'
_diffrn_radiation_wavelength 0.71069
_diffrn_reflns_av_R_equivalents 0.021
_diffrn_reflns_limit_h_max 12
_diffrn_reflns_limit_h_min -12
_diffrn_reflns_limit_k_max 11
_diffrn_reflns_limit_k_min -18
_diffrn_reflns_limit_l_max 20
_diffrn_reflns_limit_l_min -20
_diffrn_reflns_number 12618
_diffrn_reflns_theta_full 27.50
_diffrn_reflns_theta_max 28.21
_exptl_absorpt_coefficient_mu 8.300
_exptl_absorpt_correction_T_max 0.517
_exptl_absorpt_correction_T_min 0.456
_exptl_absorpt_correction_type empirical
_exptl_absorpt_process_details
;
SADABS; Sheldrick 1996
;
_exptl_crystal_colour orange
_exptl_crystal_density_diffrn 1.729
_exptl_crystal_density_method 'not measured'
_exptl_crystal_description prismatic
_exptl_crystal_F_000 1076.00
_exptl_crystal_size_max 0.10
_exptl_crystal_size_mid 0.08
_exptl_crystal_size_min 0.08
_refine_diff_density_max 0.73
_refine_diff_density_min -0.51
_refine_ls_extinction_method none
_refine_ls_goodness_of_fit_ref 1.014
_refine_ls_hydrogen_treatment constr
_refine_ls_number_parameters 273
_refine_ls_number_reflns 4719
_refine_ls_R_factor_gt 0.0178
_refine_ls_shift/su_max 0.0000
_refine_ls_structure_factor_coef Fsqd
_refine_ls_weighting_details 'w = 1/[0.3300\s(Fo^2^) + 0.0800]/(4Fo^2^)'
_refine_ls_weighting_scheme calc
_refine_ls_wR_factor_ref 0.0411
_reflns_number_gt 4103
_reflns_number_total 4719
_reflns_threshold_expression F^2^>2.0\s(F^2^)
_cod_data_source_file b914316e.txt
_cod_data_source_block compound-1a
_cod_original_formula_sum 'C50 H58 Bi2 N2 '
_cod_database_code 7104944

loop_
_symmetry_equiv_pos_site_id
_symmetry_equiv_pos_as_xyz
1 +X,+Y,+Z
2 -X,1/2+Y,1/2-Z
3 -X,-Y,-Z
4 +X,1/2-Y,1/2+Z

loop_
_atom_site_label
_atom_site_type_symbol
_atom_site_fract_x
_atom_site_fract_y
_atom_site_fract_z
_atom_site_U_iso_or_equiv
_atom_site_adp_type
_atom_site_occupancy
_atom_site_symmetry_multiplicity
_atom_site_calc_flag
_atom_site_refinement_flags
_atom_site_disorder_assembly
_atom_site_disorder_group
Bi(1) Bi 0.032210(10) 0.081030(10) 0.063970(10) 0.01466(2) Uani 1.00 1 d . . .
N(1) N 0.0522(2) 0.16135(17) 0.23402(16) 0.0181(6) Uani 1.00 1 d . . .
C(1) C -0.1759(2) 0.0659(2) 0.11639(18) 0.0167(6) Uani 1.00 1 d . . .
C(2) C -0.2826(3) 0.0066(2) 0.07785(18) 0.0175(6) Uani 1.00 1 d . . .
C(3) C -0.4094(3) -0.0030(2) 0.1098(2) 0.0221(7) Uani 1.00 1 d . . .
C(4) C -0.4311(3) 0.0469(2) 0.1817(2) 0.0234(7) Uani 1.00 1 d . . .
C(5) C -0.3267(3) 0.1064(2) 0.2207(2) 0.0223(7) Uani 1.00 1 d . . .
C(6) C -0.2000(3) 0.1175(2) 0.18864(19) 0.0189(7) Uani 1.00 1 d . . .
C(7) C -0.0963(3) 0.1895(2) 0.2318(2) 0.0226(7) Uani 1.00 1 d . . .
C(8) C 0.0822(3) 0.0764(2) 0.28645(18) 0.0200(7) Uani 1.00 1 d . . .
C(9) C 0.1726(3) 0.0034(2) 0.25039(18) 0.0175(6) Uani 1.00 1 d . . .
C(10) C 0.2612(3) -0.0529(2) 0.30747(19) 0.0202(7) Uani 1.00 1 d . . .
C(11) C 0.3385(3) -0.1255(2) 0.2790(2) 0.0219(7) Uani 1.00 1 d . . .
C(12) C 0.3269(3) -0.1430(2) 0.19195(19) 0.0204(7) Uani 1.00 1 d . . .
C(13) C 0.2393(2) -0.0870(2) 0.13410(18) 0.0182(6) Uani 1.00 1 d . . .
C(14) C 0.1618(2) -0.0134(2) 0.16221(18) 0.0164(6) Uani 1.00 1 d . . .
C(15) C 0.1535(3) 0.2409(2) 0.2592(2) 0.0250(7) Uani 1.00 1 d . . .
C(16) C 0.1265(3) 0.3196(2) 0.1921(2) 0.0371(10) Uani 1.00 1 d . . .
C(17) C 0.1400(4) 0.2815(2) 0.3477(2) 0.0398(10) Uani 1.00 1 d . . .
C(18) C 0.3040(3) 0.2058(2) 0.2584(2) 0.0316(9) Uani 1.00 1 d . . .
C(19) C 0.6163(4) 0.1766(2) 0.4851(2) 0.0354(9) Uani 1.00 1 d . . .
C(20) C 0.7610(4) 0.1940(2) 0.5007(2) 0.0412(10) Uani 1.00 1 d . . .
C(21) C 0.8580(4) 0.1290(3) 0.4808(2) 0.0475(12) Uani 1.00 1 d . . .
C(22) C 0.8124(4) 0.0443(3) 0.4450(2) 0.0455(11) Uani 1.00 1 d . . .
C(23) C 0.6692(4) 0.0253(2) 0.4291(2) 0.0421(11) Uani 1.00 1 d . . .
C(24) C 0.5731(4) 0.0904(2) 0.4483(2) 0.0343(9) Uani 1.00 1 d . . .
C(25) C 0.5107(5) 0.2472(3) 0.5059(2) 0.0514(12) Uani 1.00 1 d . . .
H(1) H -0.2684 -0.0282 0.0284 0.021 Uiso 1.00 1 c R . .
H(2) H -0.4808 -0.0438 0.0823 0.026 Uiso 1.00 1 c R . .
H(3) H -0.5172 0.0403 0.2043 0.029 Uiso 1.00 1 c R . .
H(4) H -0.3418 0.1406 0.2703 0.027 Uiso 1.00 1 c R . .
H(5) H -0.1135 0.1981 0.2891 0.027 Uiso 1.00 1 c R . .
H(6) H -0.1113 0.2471 0.2014 0.027 Uiso 1.00 1 c R . .
H(7) H 0.1296 0.0949 0.3412 0.024 Uiso 1.00 1 c R . .
H(8) H -0.0055 0.0480 0.2926 0.024 Uiso 1.00 1 c R . .
H(9) H 0.2689 -0.0412 0.3673 0.024 Uiso 1.00 1 c R . .
H(10) H 0.3988 -0.1630 0.3188 0.026 Uiso 1.00 1 c R . .
H(11) H 0.3786 -0.1930 0.1717 0.025 Uiso 1.00 1 c R . .
H(12) H 0.2322 -0.0992 0.0743 0.022 Uiso 1.00 1 c R . .
H(13) H 0.1973 0.3665 0.2043 0.044 Uiso 1.00 1 c R . .
H(14) H 0.1293 0.2944 0.1366 0.044 Uiso 1.00 1 c R . .
H(15) H 0.0362 0.3466 0.1939 0.044 Uiso 1.00 1 c R . .
H(16) H 0.0522 0.3134 0.3448 0.047 Uiso 1.00 1 c R . .
H(17) H 0.1443 0.2320 0.3884 0.047 Uiso 1.00 1 c R . .
H(18) H 0.2152 0.3243 0.3646 0.048 Uiso 1.00 1 c R . .
H(19) H 0.3317 0.1666 0.3068 0.038 Uiso 1.00 1 c R . .
H(20) H 0.3075 0.1709 0.2073 0.037 Uiso 1.00 1 c R . .
H(21) H 0.3664 0.2579 0.2604 0.038 Uiso 1.00 1 c R . .
H(22) H 0.7936 0.2521 0.5258 0.048 Uiso 1.00 1 c R . .
H(23) H 0.9561 0.1430 0.4917 0.056 Uiso 1.00 1 c R . .
H(24) H 0.8788 -0.0008 0.4315 0.056 Uiso 1.00 1 c R . .
H(25) H 0.6369 -0.0333 0.4048 0.051 Uiso 1.00 1 c R . .
H(26) H 0.4750 0.0766 0.4362 0.040 Uiso 1.00 1 c R . .
H(27) H 0.4654 0.2758 0.4545 0.060 Uiso 1.00 1 c R . .
H(28) H 0.4421 0.2168 0.5339 0.060 Uiso 1.00 1 c R . .
H(29) H 0.5578 0.2940 0.5426 0.060 Uiso 1.00 1 c R . .

loop_
_atom_site_aniso_label
_atom_site_aniso_U_11
_atom_site_aniso_U_22
_atom_site_aniso_U_33
_atom_site_aniso_U_12
_atom_site_aniso_U_13
_atom_site_aniso_U_23
Bi(1) 0.01294(5) 0.01618(6) 0.01486(5) 0.00134(4) 0.00206(4) 0.00131(4)
N(1) 0.0168(11) 0.0165(12) 0.0206(12) -0.0000(9) 0.0014(9) -0.0023(9)
C(1) 0.0153(12) 0.0163(14) 0.0187(13) 0.0030(10) 0.0033(10) 0.0034(10)
C(2) 0.0175(13) 0.0186(14) 0.0164(13) 0.0010(11) 0.0022(10) -0.0004(11)
C(3) 0.0183(14) 0.0190(14) 0.0290(16) -0.0023(11) 0.0033(12) 0.0018(12)
C(4) 0.0187(14) 0.0248(15) 0.0284(16) -0.0013(12) 0.0090(12) 0.0034(13)
C(5) 0.0232(15) 0.0214(15) 0.0238(15) 0.0034(12) 0.0089(12) -0.0016(12)
C(6) 0.0190(14) 0.0171(13) 0.0199(14) 0.0024(11) 0.0011(11) 0.0010(11)
C(7) 0.0191(14) 0.0249(15) 0.0241(15) 0.0017(12) 0.0038(11) -0.0073(12)
C(8) 0.0223(14) 0.0206(14) 0.0166(13) -0.0008(12) 0.0016(11) -0.0005(11)
C(9) 0.0162(13) 0.0166(13) 0.0198(14) -0.0035(11) 0.0026(10) 0.0001(11)
C(10) 0.0227(14) 0.0208(14) 0.0164(13) -0.0032(11) 0.0006(11) 0.0033(11)
C(11) 0.0212(15) 0.0203(15) 0.0230(15) 0.0001(12) -0.0011(12) 0.0083(12)
C(12) 0.0182(14) 0.0174(14) 0.0259(15) 0.0012(11) 0.0042(11) -0.0007(12)
C(13) 0.0172(13) 0.0211(14) 0.0166(13) -0.0026(11) 0.0035(10) -0.0017(11)
C(14) 0.0119(12) 0.0176(13) 0.0195(13) -0.0019(10) 0.0019(10) 0.0012(11)
C(15) 0.0214(14) 0.0180(14) 0.0341(17) -0.0024(12) -0.0012(12) -0.0064(13)
C(16) 0.0299(18) 0.0192(16) 0.061(2) -0.0049(14) 0.0032(17) 0.0044(16)
C(17) 0.0344(19) 0.036(2) 0.048(2) -0.0032(16) 0.0029(16) -0.0258(17)
C(18) 0.0179(15) 0.0284(17) 0.047(2) -0.0034(13) 0.0006(14) -0.0043(15)
C(19) 0.049(2) 0.0329(19) 0.0222(16) -0.0062(16) -0.0001(15) 0.0086(14)
C(20) 0.060(2) 0.034(2) 0.0262(17) -0.0229(19) -0.0043(17) 0.0062(15)
C(21) 0.042(2) 0.064(2) 0.036(2) -0.014(2) 0.0015(17) 0.014(2)
C(22) 0.056(2) 0.054(2) 0.0280(19) 0.000(2) 0.0140(18) 0.0058(18)
C(23) 0.061(2) 0.039(2) 0.0268(18) -0.0103(19) 0.0064(17) -0.0007(16)
C(24) 0.0383(19) 0.037(2) 0.0262(16) -0.0105(16) -0.0012(14) 0.0057(15)
C(25) 0.071(2) 0.040(2) 0.040(2) 0.010(2) -0.003(2) 0.0094(19)

loop_
_atom_type_symbol
_atom_type_description
_atom_type_scat_dispersion_real
_atom_type_scat_dispersion_imag
_atom_type_scat_source
C C 0.003 0.002
;
International Tables for Crystallography
(1992, Vol. C, Tables 4.2.6.8 and 6.1.1.4)
;
H H 0.000 0.000
;
International Tables for Crystallography
(1992, Vol. C, Table 6.1.1.4)
;
N N 0.006 0.003
;
International Tables for Crystallography
(1992, Vol. C, Tables 4.2.6.8 and 6.1.1.4)
;
Bi Bi -4.108 10.257
;
International Tables for Crystallography
(1992, Vol. C, Tables 4.2.6.8 and 6.1.1.4)
;

loop_
_geom_angle_atom_site_label_1
_geom_angle_atom_site_label_2
_geom_angle_atom_site_label_3
_geom_angle
_geom_angle_publ_flag
_geom_angle_site_symmetry_1
_geom_angle_site_symmetry_2
_geom_angle_site_symmetry_3
Bi(1) Bi(1) N(1) 152.31(4) yes 3_555 . .
Bi(1) Bi(1) C(1) 93.87(7) yes 3_555 . .
Bi(1) Bi(1) C(14) 92.18(7) yes 3_555 . .
N(1) Bi(1) C(1) 68.94(8) yes . . .
N(1) Bi(1) C(14) 69.48(8) yes . . .
C(1) Bi(1) C(14) 96.54(10) yes . . .
Bi(1) N(1) C(7) 99.02(16) yes . . .
Bi(1) N(1) C(8) 100.12(16) yes . . .
Bi(1) N(1) C(15) 119.46(18) yes . . .
C(7) N(1) C(8) 110.1(2) yes . . .
C(7) N(1) C(15) 112.5(2) yes . . .
C(8) N(1) C(15) 114.1(2) yes . . .
Bi(1) C(1) C(2) 121.5(2) yes . . .
Bi(1) C(1) C(6) 120.28(19) yes . . .
C(2) C(1) C(6) 118.2(2) yes . . .
C(1) C(2) C(3) 121.7(2) yes . . .
C(2) C(3) C(4) 119.7(2) yes . . .
C(3) C(4) C(5) 119.5(3) yes . . .
C(4) C(5) C(6) 121.4(2) yes . . .
C(1) C(6) C(5) 119.6(2) yes . . .
C(1) C(6) C(7) 122.8(2) yes . . .
C(5) C(6) C(7) 117.5(2) yes . . .
N(1) C(7) C(6) 113.1(2) yes . . .
N(1) C(8) C(9) 115.3(2) yes . . .
C(8) C(9) C(10) 118.6(2) yes . . .
C(8) C(9) C(14) 121.9(2) yes . . .
C(10) C(9) C(14) 119.3(2) yes . . .
C(9) C(10) C(11) 121.5(2) yes . . .
C(10) C(11) C(12) 119.3(2) yes . . .
C(11) C(12) C(13) 119.8(2) yes . . .
C(12) C(13) C(14) 121.2(2) yes . . .
Bi(1) C(14) C(9) 121.8(2) yes . . .
Bi(1) C(14) C(13) 119.33(19) yes . . .
C(9) C(14) C(13) 118.8(2) yes . . .
N(1) C(15) C(16) 109.5(2) yes . . .
N(1) C(15) C(17) 112.6(2) yes . . .
N(1) C(15) C(18) 108.7(2) yes . . .
C(16) C(15) C(17) 108.9(2) yes . . .
C(16) C(15) C(18) 107.0(2) yes . . .
C(17) C(15) C(18) 109.9(2) yes . . .
C(20) C(19) C(24) 117.0(3) yes . . .
C(20) C(19) C(25) 121.9(3) yes . . .
C(24) C(19) C(25) 121.0(3) yes . . .
C(19) C(20) C(21) 121.8(3) yes . . .
C(20) C(21) C(22) 119.9(4) yes . . .
C(21) C(22) C(23) 119.4(4) yes . . .
C(22) C(23) C(24) 120.5(3) yes . . .
C(19) C(24) C(23) 121.4(3) yes . . .
C(1) C(2) H(1) 119.2 no . . .
C(3) C(2) H(1) 119.2 no . . .
C(2) C(3) H(2) 120.1 no . . .
C(4) C(3) H(2) 120.1 no . . .
C(3) C(4) H(3) 120.2 no . . .
C(5) C(4) H(3) 120.3 no . . .
C(4) C(5) H(4) 119.3 no . . .
C(6) C(5) H(4) 119.3 no . . .
N(1) C(7) H(5) 108.5 no . . .
N(1) C(7) H(6) 108.6 no . . .
C(6) C(7) H(5) 108.6 no . . .
C(6) C(7) H(6) 108.6 no . . .
H(5) C(7) H(6) 109.5 no . . .
N(1) C(8) H(7) 108.0 no . . .
N(1) C(8) H(8) 108.0 no . . .
C(9) C(8) H(7) 108.0 no . . .
C(9) C(8) H(8) 108.0 no . . .
H(7) C(8) H(8) 109.5 no . . .
C(9) C(10) H(9) 119.3 no . . .
C(11) C(10) H(9) 119.2 no . . .
C(10) C(11) H(10) 120.4 no . . .
C(12) C(11) H(10) 120.3 no . . .
C(11) C(12) H(11) 120.1 no . . .
C(13) C(12) H(11) 120.1 no . . .
C(12) C(13) H(12) 119.4 no . . .
C(14) C(13) H(12) 119.4 no . . .
C(15) C(16) H(13) 109.5 no . . .
C(15) C(16) H(14) 109.5 no . . .
C(15) C(16) H(15) 109.4 no . . .
H(13) C(16) H(14) 109.5 no . . .
H(13) C(16) H(15) 109.5 no . . .
H(14) C(16) H(15) 109.5 no . . .
C(15) C(17) H(16) 109.4 no . . .
C(15) C(17) H(17) 109.6 no . . .
C(15) C(17) H(18) 109.5 no . . .
H(16) C(17) H(17) 109.5 no . . .
H(16) C(17) H(18) 109.5 no . . .
H(17) C(17) H(18) 109.5 no . . .
C(15) C(18) H(19) 109.5 no . . .
C(15) C(18) H(20) 109.5 no . . .
C(15) C(18) H(21) 109.4 no . . .
H(19) C(18) H(20) 109.5 no . . .
H(19) C(18) H(21) 109.5 no . . .
H(20) C(18) H(21) 109.5 no . . .
C(19) C(20) H(22) 118.9 no . . .
C(21) C(20) H(22) 119.3 no . . .
C(20) C(21) H(23) 120.0 no . . .
C(22) C(21) H(23) 120.1 no . . .
C(21) C(22) H(24) 120.3 no . . .
C(23) C(22) H(24) 120.3 no . . .
C(22) C(23) H(25) 119.9 no . . .
C(24) C(23) H(25) 119.6 no . . .
C(19) C(24) H(26) 119.1 no . . .
C(23) C(24) H(26) 119.5 no . . .
C(19) C(25) H(27) 109.7 no . . .
C(19) C(25) H(28) 109.5 no . . .
C(19) C(25) H(29) 109.3 no . . .
H(27) C(25) H(28) 109.5 no . . .
H(27) C(25) H(29) 109.5 no . . .
H(28) C(25) H(29) 109.5 no . . .

loop_
_geom_bond_atom_site_label_1
_geom_bond_atom_site_label_2
_geom_bond_distance
_geom_bond_publ_flag
_geom_bond_site_symmetry_1
_geom_bond_site_symmetry_2
Bi(1) Bi(1) 3.0648(2) yes . 3_555
Bi(1) N(1) 2.894(2) yes . .
Bi(1) C(1) 2.279(2) yes . .
Bi(1) C(14) 2.272(2) yes . .
N(1) C(7) 1.472(3) yes . .
N(1) C(8) 1.469(3) yes . .
N(1) C(15) 1.504(3) yes . .
C(1) C(2) 1.391(3) yes . .
C(1) C(6) 1.404(4) yes . .
C(2) C(3) 1.389(4) yes . .
C(3) C(4) 1.380(4) yes . .
C(4) C(5) 1.381(4) yes . .
C(5) C(6) 1.391(4) yes . .
C(6) C(7) 1.513(4) yes . .
C(8) C(9) 1.516(4) yes . .
C(9) C(10) 1.393(3) yes . .
C(9) C(14) 1.399(4) yes . .
C(10) C(11) 1.384(4) yes . .
C(11) C(12) 1.382(4) yes . .
C(12) C(13) 1.392(3) yes . .
C(13) C(14) 1.394(4) yes . .
C(15) C(16) 1.535(4) yes . .
C(15) C(17) 1.532(5) yes . .
C(15) C(18) 1.527(4) yes . .
C(19) C(20) 1.391(5) yes . .
C(19) C(24) 1.393(5) yes . .
C(19) C(25) 1.496(6) yes . .
C(20) C(21) 1.379(6) yes . .
C(21) C(22) 1.374(6) yes . .
C(22) C(23) 1.382(6) yes . .
C(23) C(24) 1.371(5) yes . .
C(2) H(1) 0.950 no . .
C(3) H(2) 0.950 no . .
C(4) H(3) 0.950 no . .
C(5) H(4) 0.950 no . .
C(7) H(5) 0.950 no . .
C(7) H(6) 0.950 no . .
C(8) H(7) 0.950 no . .
C(8) H(8) 0.950 no . .
C(10) H(9) 0.950 no . .
C(11) H(10) 0.950 no . .
C(12) H(11) 0.950 no . .
C(13) H(12) 0.950 no . .
C(16) H(13) 0.950 no . .
C(16) H(14) 0.950 no . .
C(16) H(15) 0.950 no . .
C(17) H(16) 0.950 no . .
C(17) H(17) 0.950 no . .
C(17) H(18) 0.950 no . .
C(18) H(19) 0.950 no . .
C(18) H(20) 0.950 no . .
C(18) H(21) 0.950 no . .
C(20) H(22) 0.950 no . .
C(21) H(23) 0.950 no . .
C(22) H(24) 0.950 no . .
C(23) H(25) 0.950 no . .
C(24) H(26) 0.950 no . .
C(25) H(27) 0.950 no . .
C(25) H(28) 0.950 no . .
C(25) H(29) 0.950 no . .
